data_1560190
loop_
_publ_author_name
'Ma, Liang'
'Kou, Luyao'
'Jin, Feng'
'Cheng, Xionglve'
'Tao, Suyan'
'Jiang, Gangzhong'
'Bao, Xiaoguang'
'Wan, Xiaobing'

_publ_section_title
;
 Acyclic nitronate olefin cycloaddition (ANOC): regio- and stereospecific
 synthesis of isoxazolines.
;
_journal_issue 2
_journal_name_full 'Chemical science'
_journal_page_first 774
_journal_page_last 779
_journal_paper_doi 10.1039/d0sc05607c
_journal_volume 12
_journal_year 2020
_chemical_formula_moiety 'C9 H11 N O3'
_chemical_formula_sum 'C9 H11 N O3'
_chemical_formula_weight 181.19
_space_group_crystal_system orthorhombic
_space_group_IT_number 29
_space_group_name_Hall 'P 2c -2ac'
_space_group_name_H-M_alt 'P c a 21'
_atom_sites_solution_hydrogens geom
_atom_sites_solution_primary dual
_audit_creation_date 2020-06-20
_audit_creation_method
;
Olex2 1.3
(compiled 2020.02.04 svn.rd84adfe8 for OlexSys, GUI svn.r6032)
;
_audit_update_record
;
2020-06-22 deposited with the CCDC.	2020-11-16 downloaded from the CCDC.
;
_cell_angle_alpha 90
_cell_angle_beta 90
_cell_angle_gamma 90
_cell_formula_units_Z 4
_cell_length_a 10.2859(6)
_cell_length_b 10.6455(6)
_cell_length_c 7.6374(5)
_cell_measurement_reflns_used 2394
_cell_measurement_temperature 120.03
_cell_measurement_theta_max 26.43
_cell_measurement_theta_min 3.83
_cell_volume 836.28(9)
_computing_cell_refinement 'SAINT v8.37A (Bruker, 2015)'
_computing_data_reduction 'SAINT v8.37A (Bruker, 2015)'
_computing_molecular_graphics 'Olex2 1.3 (Dolomanov et al., 2009)'
_computing_publication_material 'Olex2 1.3 (Dolomanov et al., 2009)'
_computing_structure_refinement 'SHELXL 2018/3 (Sheldrick, 2015)'
_computing_structure_solution 'SHELXT 2018/2 (Sheldrick, 2018)'
_diffrn_ambient_temperature 120.03
_diffrn_measured_fraction_theta_full 0.996
_diffrn_measured_fraction_theta_max 0.992
_diffrn_measurement_device_type 'Bruker APEX-II CCD'
_diffrn_measurement_method '\f and \w scans'
_diffrn_radiation_type MoK\a
_diffrn_radiation_wavelength 0.71073
_diffrn_reflns_av_R_equivalents 0.0630
_diffrn_reflns_av_unetI/netI 0.0663
_diffrn_reflns_Laue_measured_fraction_full 0.996
_diffrn_reflns_Laue_measured_fraction_max 0.992
_diffrn_reflns_limit_h_max 11
_diffrn_reflns_limit_h_min -13
_diffrn_reflns_limit_k_max 12
_diffrn_reflns_limit_k_min -13
_diffrn_reflns_limit_l_max 9
_diffrn_reflns_limit_l_min -9
_diffrn_reflns_number 6696
_diffrn_reflns_point_group_measured_fraction_full 0.997
_diffrn_reflns_point_group_measured_fraction_max 0.986
_diffrn_reflns_theta_full 25.242
_diffrn_reflns_theta_max 27.472
_diffrn_reflns_theta_min 2.754
_diffrn_source_current 1.0
_diffrn_source_power 0.05
_diffrn_source_voltage 50.0
_diffrn_standards_number 0
_exptl_absorpt_coefficient_mu 0.109
_exptl_absorpt_correction_T_max 0.7456
_exptl_absorpt_correction_T_min 0.4705
_exptl_absorpt_correction_type none
_exptl_absorpt_process_details
;
SADABS-2016/2 (Bruker,2016/2) was used for absorption correction.
wR2(int) was 0.1394 before and 0.0811 after correction.
The Ratio of minimum to maximum transmission is 0.6310.
The \l/2 correction factor is Not present.
;
_exptl_crystal_colour 'clear light colourless'
_exptl_crystal_colour_lustre clear
_exptl_crystal_colour_modifier light
_exptl_crystal_colour_primary colourless
_exptl_crystal_density_diffrn 1.439
_exptl_crystal_description block
_exptl_crystal_F_000 384
_exptl_crystal_size_max 0.3
_exptl_crystal_size_mid 0.2
_exptl_crystal_size_min 0.2
_refine_diff_density_max 0.173
_refine_diff_density_min -0.196
_refine_diff_density_rms 0.046
_refine_ls_abs_structure_details
;
 Flack x determined using 562 quotients [(I+)-(I-)]/[(I+)+(I-)]
 (Parsons, Flack and Wagner, Acta Cryst. B69 (2013) 249-259).
;
_refine_ls_abs_structure_Flack -0.3(10)
_refine_ls_extinction_method none
_refine_ls_goodness_of_fit_ref 1.046
_refine_ls_hydrogen_treatment constr
_refine_ls_matrix_type full
_refine_ls_number_parameters 118
_refine_ls_number_reflns 1889
_refine_ls_number_restraints 1
_refine_ls_restrained_S_all 1.046
_refine_ls_R_factor_all 0.0614
_refine_ls_R_factor_gt 0.0414
_refine_ls_shift/su_max 0.001
_refine_ls_shift/su_mean 0.000
_refine_ls_structure_factor_coef Fsqd
_refine_ls_weighting_details 'w=1/[\s^2^(Fo^2^)+(0.0290P)^2^+0.1481P] where P=(Fo^2^+2Fc^2^)/3'
_refine_ls_weighting_scheme calc
_refine_ls_wR_factor_gt 0.0856
_refine_ls_wR_factor_ref 0.0977
_reflns_Friedel_coverage 0.841
_reflns_Friedel_fraction_full 0.997
_reflns_Friedel_fraction_max 0.978
_reflns_number_gt 1531
_reflns_number_total 1889
_reflns_threshold_expression 'I > 2\s(I)'
_cod_data_source_file d0sc05607c2.cif
_cod_data_source_block mo_ml02_0ma
_cod_depositor_comments 'Adding full bibliography for 1560189--1560192.cif.'
_cod_database_code 1560190
_shelx_shelxl_version_number 2018/3
_shelx_space_group_comment
;
The symmetry employed for this shelxl refinement is uniquely defined
by the following loop, which should always be used as a source of
symmetry information in preference to the above space-group names.
They are only intended as comments.
;
_olex2_refinement_description
;
1. Fixed Uiso
 At 1.2 times of:
  All C(H) groups, All C(H,H) groups
2.a Ternary CH refined with riding coordinates:
 C3(H3), C9(H9), C4(H4)
2.b Secondary CH2 refined with riding coordinates:
 C8(H8A,H8B), C5(H5A,H5B), C6(H6A,H6B), C7(H7A,H7B)
;
_olex2_submission_special_instructions 'No special instructions were received'

loop_
_space_group_symop_operation_xyz
'x, y, z'
'-x, -y, z+1/2'
'x+1/2, -y, z'
'-x+1/2, y, z+1/2'

loop_
_atom_site_label
_atom_site_type_symbol
_atom_site_fract_x
_atom_site_fract_y
_atom_site_fract_z
_atom_site_U_iso_or_equiv
_atom_site_adp_type
_atom_site_occupancy
_atom_site_site_symmetry_order
_atom_site_calc_flag
_atom_site_refinement_flags_posn
_atom_site_refinement_flags_adp
_atom_site_refinement_flags_occupancy
_atom_site_disorder_assembly
_atom_site_disorder_group
O2 O 0.69453(19) 0.14737(18) 0.6522(3) 0.0276(5) Uani 1 1 d . . . . .
O3 O 0.5779(2) 0.47191(18) 0.3704(3) 0.0309(5) Uani 1 1 d . . . . .
O1 O 0.8882(2) 0.2128(2) 0.5485(3) 0.0331(5) Uani 1 1 d . . . . .
N1 N 0.6983(2) 0.4104(2) 0.3856(3) 0.0279(6) Uani 1 1 d . . . . .
C2 C 0.6876(3) 0.3337(3) 0.5123(4) 0.0222(6) Uani 1 1 d . . . . .
C3 C 0.5601(3) 0.3240(2) 0.6005(4) 0.0218(6) Uani 1 1 d . . . . .
H3 H 0.564118 0.368125 0.715925 0.026 Uiso 1 1 calc R U . . .
C9 C 0.5546(3) 0.1807(3) 0.6311(4) 0.0250(6) Uani 1 1 d . . . . .
H9 H 0.506678 0.162524 0.742206 0.030 Uiso 1 1 calc R U . . .
C4 C 0.4779(3) 0.4013(3) 0.4725(4) 0.0243(6) Uani 1 1 d . . . . .
H4 H 0.424904 0.462861 0.541043 0.029 Uiso 1 1 calc R U . . .
C8 C 0.5009(3) 0.1005(3) 0.4848(4) 0.0282(7) Uani 1 1 d . . . . .
H8A H 0.524388 0.011799 0.507345 0.034 Uiso 1 1 calc R U . . .
H8B H 0.542743 0.125901 0.373606 0.034 Uiso 1 1 calc R U . . .
C1 C 0.7731(3) 0.2294(3) 0.5665(4) 0.0252(6) Uani 1 1 d . . . . .
C5 C 0.3889(3) 0.3329(3) 0.3460(4) 0.0268(7) Uani 1 1 d . . . . .
H5A H 0.441539 0.284818 0.260713 0.032 Uiso 1 1 calc R U . . .
H5B H 0.335753 0.394577 0.280419 0.032 Uiso 1 1 calc R U . . .
C6 C 0.2998(3) 0.2435(3) 0.4467(4) 0.0324(7) Uani 1 1 d . . . . .
H6A H 0.214524 0.240001 0.386905 0.039 Uiso 1 1 calc R U . . .
H6B H 0.285317 0.277818 0.565614 0.039 Uiso 1 1 calc R U . . .
C7 C 0.3536(3) 0.1096(3) 0.4632(5) 0.0352(7) Uani 1 1 d . . . . .
H7A H 0.311857 0.068664 0.565130 0.042 Uiso 1 1 calc R U . . .
H7B H 0.328230 0.061671 0.357450 0.042 Uiso 1 1 calc R U . . .

loop_
_atom_site_aniso_label
_atom_site_aniso_U_11
_atom_site_aniso_U_22
_atom_site_aniso_U_33
_atom_site_aniso_U_23
_atom_site_aniso_U_13
_atom_site_aniso_U_12
O2 0.0297(12) 0.0263(10) 0.0269(11) 0.0040(8) 0.0000(9) 0.0049(8)
O3 0.0353(12) 0.0246(10) 0.0327(12) 0.0074(9) -0.0035(11) 0.0015(9)
O1 0.0252(12) 0.0450(13) 0.0293(12) -0.0076(10) -0.0033(10) 0.0065(10)
N1 0.0297(14) 0.0267(13) 0.0275(13) -0.0002(11) -0.0018(11) -0.0011(10)
C2 0.0231(15) 0.0226(13) 0.0209(14) -0.0039(10) -0.0026(12) -0.0021(12)
C3 0.0263(16) 0.0204(13) 0.0187(14) -0.0032(10) -0.0003(11) 0.0020(11)
C9 0.0249(16) 0.0265(15) 0.0235(15) 0.0025(12) 0.0030(13) 0.0019(12)
C4 0.0246(15) 0.0253(14) 0.0232(14) -0.0013(11) -0.0025(13) 0.0028(12)
C8 0.0346(17) 0.0218(13) 0.0282(15) -0.0005(11) 0.0034(14) -0.0031(14)
C1 0.0275(16) 0.0312(15) 0.0169(14) -0.0040(11) -0.0020(12) 0.0033(13)
C5 0.0273(16) 0.0279(15) 0.0253(15) -0.0030(12) -0.0028(13) 0.0054(13)
C6 0.0237(16) 0.0470(19) 0.0266(15) -0.0048(14) 0.0025(14) -0.0029(13)
C7 0.0356(18) 0.0367(17) 0.0334(17) -0.0032(15) 0.0034(15) -0.0116(15)

loop_
_atom_type_symbol
_atom_type_description
_atom_type_scat_dispersion_real
_atom_type_scat_dispersion_imag
_atom_type_scat_source
C C 0.0033 0.0016 'International Tables Vol C Tables 4.2.6.8 and 6.1.1.4'
H H 0.0000 0.0000 'International Tables Vol C Tables 4.2.6.8 and 6.1.1.4'
N N 0.0061 0.0033 'International Tables Vol C Tables 4.2.6.8 and 6.1.1.4'
O O 0.0106 0.0060 'International Tables Vol C Tables 4.2.6.8 and 6.1.1.4'

loop_
_geom_angle_atom_site_label_1
_geom_angle_atom_site_label_2
_geom_angle_atom_site_label_3
_geom_angle
_geom_angle_site_symmetry_1
_geom_angle_site_symmetry_3
_geom_angle_publ_flag
C1 O2 C9 111.7(2) . . ?
N1 O3 C4 109.3(2) . . ?
C2 N1 O3 106.6(2) . . ?
N1 C2 C3 118.0(3) . . ?
N1 C2 C1 130.2(3) . . ?
C1 C2 C3 110.4(2) . . ?
C2 C3 H3 109.4 . . ?
C2 C3 C9 99.9(2) . . ?
C2 C3 C4 99.3(2) . . ?
C9 C3 H3 109.4 . . ?
C4 C3 H3 109.4 . . ?
C4 C3 C9 127.4(2) . . ?
O2 C9 C3 102.5(2) . . ?
O2 C9 H9 109.8 . . ?
O2 C9 C8 107.4(2) . . ?
C3 C9 H9 109.8 . . ?
C8 C9 C3 117.4(2) . . ?
C8 C9 H9 109.8 . . ?
O3 C4 C3 102.9(2) . . ?
O3 C4 H4 108.6 . . ?
O3 C4 C5 109.0(2) . . ?
C3 C4 H4 108.6 . . ?
C5 C4 C3 118.8(2) . . ?
C5 C4 H4 108.6 . . ?
C9 C8 H8A 108.7 . . ?
C9 C8 H8B 108.7 . . ?
C9 C8 C7 114.0(3) . . ?
H8A C8 H8B 107.6 . . ?
C7 C8 H8A 108.7 . . ?
C7 C8 H8B 108.7 . . ?
O2 C1 C2 105.4(2) . . ?
O1 C1 O2 123.0(3) . . ?
O1 C1 C2 131.6(3) . . ?
C4 C5 H5A 109.7 . . ?
C4 C5 H5B 109.7 . . ?
C4 C5 C6 109.9(3) . . ?
H5A C5 H5B 108.2 . . ?
C6 C5 H5A 109.7 . . ?
C6 C5 H5B 109.7 . . ?
C5 C6 H6A 108.8 . . ?
C5 C6 H6B 108.8 . . ?
C5 C6 C7 113.8(2) . . ?
H6A C6 H6B 107.7 . . ?
C7 C6 H6A 108.8 . . ?
C7 C6 H6B 108.8 . . ?
C8 C7 C6 115.1(2) . . ?
C8 C7 H7A 108.5 . . ?
C8 C7 H7B 108.5 . . ?
C6 C7 H7A 108.5 . . ?
C6 C7 H7B 108.5 . . ?
H7A C7 H7B 107.5 . . ?

loop_
_geom_bond_atom_site_label_1
_geom_bond_atom_site_label_2
_geom_bond_distance
_geom_bond_site_symmetry_2
_geom_bond_publ_flag
O2 C9 1.491(3) . ?
O2 C1 1.358(3) . ?
O3 N1 1.406(3) . ?
O3 C4 1.493(3) . ?
O1 C1 1.205(3) . ?
N1 C2 1.271(4) . ?
C2 C3 1.478(4) . ?
C2 C1 1.475(4) . ?
C3 H3 1.0000 . ?
C3 C9 1.544(4) . ?
C3 C4 1.533(4) . ?
C9 H9 1.0000 . ?
C9 C8 1.511(4) . ?
C4 H4 1.0000 . ?
C4 C5 1.517(4) . ?
C8 H8A 0.9900 . ?
C8 H8B 0.9900 . ?
C8 C7 1.527(4) . ?
C5 H5A 0.9900 . ?
C5 H5B 0.9900 . ?
C5 C6 1.529(4) . ?
C6 H6A 0.9900 . ?
C6 H6B 0.9900 . ?
C6 C7 1.534(4) . ?
C7 H7A 0.9900 . ?
C7 H7B 0.9900 . ?

loop_
_geom_torsion_atom_site_label_1
_geom_torsion_atom_site_label_2
_geom_torsion_atom_site_label_3
_geom_torsion_atom_site_label_4
_geom_torsion
_geom_torsion_site_symmetry_1
_geom_torsion_site_symmetry_2
_geom_torsion_site_symmetry_3
_geom_torsion_site_symmetry_4
_geom_torsion_publ_flag
O2 C9 C8 C7 171.8(2) . . . . ?
O3 N1 C2 C3 2.7(3) . . . . ?
O3 N1 C2 C1 167.3(3) . . . . ?
O3 C4 C5 C6 170.9(2) . . . . ?
N1 O3 C4 C3 20.4(3) . . . . ?
N1 O3 C4 C5 -106.5(2) . . . . ?
N1 C2 C3 C9 140.6(3) . . . . ?
N1 C2 C3 C4 9.9(3) . . . . ?
N1 C2 C1 O2 -153.8(3) . . . . ?
N1 C2 C1 O1 27.6(5) . . . . ?
C2 C3 C9 O2 30.6(3) . . . . ?
C2 C3 C9 C8 -86.6(3) . . . . ?
C2 C3 C4 O3 -16.9(3) . . . . ?
C2 C3 C4 C5 103.5(3) . . . . ?
C3 C2 C1 O2 11.8(3) . . . . ?
C3 C2 C1 O1 -166.8(3) . . . . ?
C3 C9 C8 C7 -73.6(3) . . . . ?
C3 C4 C5 C6 53.7(3) . . . . ?
C9 O2 C1 O1 -171.1(3) . . . . ?
C9 O2 C1 C2 10.1(3) . . . . ?
C9 C3 C4 O3 -127.0(3) . . . . ?
C9 C3 C4 C5 -6.6(4) . . . . ?
C9 C8 C7 C6 52.3(4) . . . . ?
C4 O3 N1 C2 -14.9(3) . . . . ?
C4 C3 C9 O2 140.5(3) . . . . ?
C4 C3 C9 C8 23.2(4) . . . . ?
C4 C5 C6 C7 -92.6(3) . . . . ?
C1 O2 C9 C3 -26.8(3) . . . . ?
C1 O2 C9 C8 97.4(2) . . . . ?
C1 C2 C3 C9 -26.9(3) . . . . ?
C1 C2 C3 C4 -157.7(2) . . . . ?
C5 C6 C7 C8 35.7(4) . . . . ?
